data_4134694
loop_
_publ_author_name
'Li, Zhi-Wei'
'Wang, Xin'
'Wei, Lian-Qiang'
'Ivanovi\'c-Burmazovi\'c, Ivana'
'Liu, Gao-Feng'

_publ_section_title
;
 Subcomponent Self-Assembly of Covalent Metallacycles Templated by
 Catalytically Active Seven-Coordinate Transition Metal Centers.
;
_journal_issue 16
_journal_name_full 'Journal of the American Chemical Society'
_journal_page_first 7283
_journal_page_last 7288
_journal_paper_doi 10.1021/jacs.0c01035
_journal_volume 142
_journal_year 2020
_chemical_formula_moiety 'C106 H94 Mn4 N26 O18, 6(C5 N)'
_chemical_formula_sum 'C136 H94 Mn4 N32 O18'
_chemical_formula_weight 2684.19
_space_group_crystal_system triclinic
_space_group_IT_number 2
_space_group_name_Hall '-P 1'
_space_group_name_H-M_alt 'P -1'
_atom_sites_solution_hydrogens mixed
_audit_creation_date 2019-08-29
_audit_creation_method
;
Olex2 1.2
(compiled 2018.05.29 svn.r3508 for OlexSys, GUI svn.r5506)
;
_cell_angle_alpha 107.577(2)
_cell_angle_beta 92.476(2)
_cell_angle_gamma 97.574(2)
_cell_formula_units_Z 1
_cell_length_a 10.8346(4)
_cell_length_b 16.7939(6)
_cell_length_c 19.7458(7)
_cell_measurement_reflns_used 9159
_cell_measurement_temperature 120(2)
_cell_measurement_theta_max 26.42
_cell_measurement_theta_min 2.27
_cell_volume 3382.1(2)
_computing_cell_refinement 'SAINT v8.37A (Bruker, 2015)'
_computing_data_reduction 'SAINT v8.37A (Bruker, 2015)'
_computing_molecular_graphics 'Olex2 (Dolomanov et al., 2009)'
_computing_publication_material 'Olex2 (Dolomanov et al., 2009)'
_computing_structure_refinement 'ShelXL (Sheldrick, 2015)'
_diffrn_ambient_temperature 120.02
_diffrn_measured_fraction_theta_full 0.994
_diffrn_measured_fraction_theta_max 0.994
_diffrn_measurement_device_type 'Bruker APEX-II CCD'
_diffrn_measurement_method '\f and \w scans'
_diffrn_radiation_type MoK\a
_diffrn_radiation_wavelength 0.71073
_diffrn_reflns_av_R_equivalents 0.0934
_diffrn_reflns_av_unetI/netI 0.0711
_diffrn_reflns_Laue_measured_fraction_full 0.994
_diffrn_reflns_Laue_measured_fraction_max 0.994
_diffrn_reflns_limit_h_max 14
_diffrn_reflns_limit_h_min -14
_diffrn_reflns_limit_k_max 21
_diffrn_reflns_limit_k_min -21
_diffrn_reflns_limit_l_max 25
_diffrn_reflns_limit_l_min -25
_diffrn_reflns_number 96194
_diffrn_reflns_point_group_measured_fraction_full 0.994
_diffrn_reflns_point_group_measured_fraction_max 0.994
_diffrn_reflns_theta_full 25.242
_diffrn_reflns_theta_max 27.581
_diffrn_reflns_theta_min 2.172
_exptl_absorpt_coefficient_mu 0.441
_exptl_absorpt_correction_T_max 0.7456
_exptl_absorpt_correction_T_min 0.6911
_exptl_absorpt_correction_type multi-scan
_exptl_absorpt_process_details
;
SADABS-2014/5 (Bruker,2014/5) was used for absorption correction.
wR2(int) was 0.0670 before and 0.0580 after correction.
The Ratio of minimum to maximum transmission is 0.9269.
The \l/2 correction factor is Not present.
;
_exptl_crystal_colour red
_exptl_crystal_colour_primary red
_exptl_crystal_density_diffrn 1.318
_exptl_crystal_description block
_exptl_crystal_F_000 1378
_exptl_crystal_size_max 0.113
_exptl_crystal_size_mid 0.059
_exptl_crystal_size_min 0.043
_refine_diff_density_max 2.440
_refine_diff_density_min -1.212
_refine_diff_density_rms 0.119
_refine_ls_extinction_method none
_refine_ls_goodness_of_fit_ref 1.094
_refine_ls_hydrogen_treatment constr
_refine_ls_matrix_type full
_refine_ls_number_parameters 795
_refine_ls_number_reflns 15567
_refine_ls_number_restraints 400
_refine_ls_restrained_S_all 1.093
_refine_ls_R_factor_all 0.1260
_refine_ls_R_factor_gt 0.0817
_refine_ls_shift/su_max 0.001
_refine_ls_shift/su_mean 0.000
_refine_ls_structure_factor_coef Fsqd
_refine_ls_weighting_details 'w=1/[\s^2^(Fo^2^)+(0.2000P)^2^] where P=(Fo^2^+2Fc^2^)/3'
_refine_ls_weighting_scheme calc
_refine_ls_wR_factor_gt 0.2608
_refine_ls_wR_factor_ref 0.2928
_reflns_Friedel_coverage 0.000
_reflns_number_gt 10345
_reflns_number_total 15567
_reflns_threshold_expression 'I > 2\s(I)'
_cod_data_source_file ja0c01035_si_002.cif
_cod_data_source_block 6
_cod_depositor_comments 'Adding full bibliography for 4134690--4134694.cif.'
_cod_database_code 4134694
_shelx_shelxl_version_number 2014/7
_shelx_space_group_comment
;
The symmetry employed for this shelxl refinement is uniquely defined
by the following loop, which should always be used as a source of
symmetry information in preference to the above space-group names.
They are only intended as comments.
;
_shelx_estimated_absorpt_t_max 0.981
_shelx_estimated_absorpt_t_min 0.952
_olex2_refinement_description
;
1. Fixed Uiso
 At 1.2 times of:
  All C(H) groups
 At 1.5 times of:
  All C(H,H,H) groups, All O(H,H) groups
2. Rigid bond restraints
 N13, C47
 with sigma for 1-2 distances of 0.001 and sigma for 1-3 distances of 0.002
3. Uiso/Uaniso restraints and constraints
C6 \\sim C5 \\sim C4 \\sim C7 \\sim C30 \\sim C27 \\sim C25 \\sim C24 \\sim C50
\\sim C26 \\sim C2 \\sim C17 \\sim C20 \\sim C28 \\sim C23 \\sim C49 \\sim C53
\\sim C8 \\sim C13 \\sim C14 \\sim C11 \\sim C21 \\sim C16 \\sim C1 \\sim C51
\\sim C15 \\sim C42 \\sim C19 \\sim C48 \\sim C3 \\sim C18 \\sim C29 \\sim C38
\\sim C52 \\sim C41 \\sim C9 \\sim C22 \\sim C31 \\sim C12 \\sim C40 \\sim C37
\\sim C10 \\sim C33 \\sim C36 \\sim C39 \\sim C35 \\sim C34 \\sim C32 \\sim C43
\\sim C44 \\sim C45 \\sim C46 \\sim C47 \\sim C67 \\sim C68 \\sim C64 \\sim C65
\\sim C66 \\sim C57 \\sim C56 \\sim C55 \\sim C54 \\sim C58 \\sim C60 \\sim C61
\\sim C62 \\sim C63 \\sim C59: within 2A with sigma of 0.01 and sigma for
terminal atoms of 0.02
Uanis(C59) \\sim Ueq, Uanis(C60) \\sim Ueq, Uanis(C61) \\sim Ueq, Uanis(C62)
\\sim Ueq, Uanis(N14) \\sim Ueq, Uanis(C63) \\sim Ueq: with sigma of 0.01 and
sigma for terminal atoms of 0.02
Uanis(C57) \\sim Ueq, Uanis(C56) \\sim Ueq, Uanis(C55) \\sim Ueq, Uanis(C54)
\\sim Ueq, Uanis(N15) \\sim Ueq, Uanis(C58) \\sim Ueq: with sigma of 0.01 and
sigma for terminal atoms of 0.02
4.a Rotating group:
 O3(H3A,H3B)
4.b Aromatic/amide H refined with riding coordinates:
 C5(H5), C7(H7), C24(H24), C26(H26), C49(H49), C16(H16), C51(H51), C15(H15),
 C42(H42), C19(H19), C48(H48), C18(H18), C38(H38), C52(H52), C41(H41), C40(H40),
  C37(H37), C33(H33), C36(H36), C39(H39), C35(H35), C34(H34), C43(H43),
 C44(H44), C45(H45), C46(H46), C47(H47)
4.c Fitted hexagon refined as free rotating group:
 C43(C44,C45,C46,C47,N13), C67(C68,C64,C65,C66,N16), C57(C56,C55,C54,N15,C58),
 C60(C61,C62,N14,C63,C59)
4.d Idealised Me refined as rotating group:
 C3(H3C,H3D,H3E), C29(H29A,H29B,H29C), C22(H22A,H22B,H22C), C12(H12A,H12B,
 H12C), C10(H10A,H10B,H10C), C32(H32A,H32B,H32C)
;
_olex2_submission_special_instructions 'No special instructions were received'

loop_
_space_group_symop_operation_xyz
'x, y, z'
'-x, -y, -z'

loop_
_atom_site_label
_atom_site_type_symbol
_atom_site_fract_x
_atom_site_fract_y
_atom_site_fract_z
_atom_site_U_iso_or_equiv
_atom_site_adp_type
_atom_site_occupancy
_atom_site_site_symmetry_order
_atom_site_calc_flag
_atom_site_refinement_flags_posn
_atom_site_refinement_flags_adp
_atom_site_refinement_flags_occupancy
_atom_site_disorder_assembly
_atom_site_disorder_group
Mn2 Mn 1.02246(5) 0.73364(4) 0.82767(3) 0.01768(18) Uani 1 1 d . . . . .
Mn1 Mn 0.17723(5) 0.22802(4) 0.60473(3) 0.01780(18) Uani 1 1 d . . . . .
O7 O 0.9985(3) 0.72283(18) 0.93479(15) 0.0246(7) Uani 1 1 d . . . . .
O2 O 0.3409(3) 0.32318(19) 0.64834(15) 0.0245(7) Uani 1 1 d . . . . .
O1 O 0.1324(3) 0.24848(18) 0.71729(15) 0.0237(7) Uani 1 1 d . . . . .
O6 O 0.8422(3) 0.64531(18) 0.78965(15) 0.0255(7) Uani 1 1 d . . . . .
O4 O -0.1857(3) -0.04958(19) 0.28224(15) 0.0260(7) Uani 1 1 d . . . . .
O3 O 0.2909(3) 0.12899(18) 0.61645(16) 0.0267(7) Uani 1 1 d . . . . .
H3A H 0.2619 0.1066 0.6469 0.040 Uiso 1 1 d GR . . . .
H3B H 0.3667 0.1508 0.6304 0.040 Uiso 1 1 d GR . . . .
O5 O -0.0375(3) 0.01481(19) 0.23355(15) 0.0286(7) Uani 1 1 d . . . . .
N9 N 1.1739(3) 0.8029(2) 0.77503(17) 0.0196(7) Uani 1 1 d . . . . .
N4 N 0.2948(3) 0.2481(2) 0.51430(18) 0.0195(7) Uani 1 1 d . . . . .
N3 N 0.0886(3) 0.1449(2) 0.49151(17) 0.0177(7) Uani 1 1 d . . . . .
N2 N -0.0068(3) 0.1462(2) 0.60951(17) 0.0191(7) Uani 1 1 d . . . . .
N10 N 1.1833(3) 0.8186(2) 0.90851(17) 0.0191(7) Uani 1 1 d . . . . .
N12 N 0.9026(3) 0.8413(2) 0.85658(19) 0.0227(8) Uani 1 1 d . . . . .
N8 N 0.9729(3) 0.7074(2) 0.70694(18) 0.0198(7) Uani 1 1 d . . . . .
N1 N -0.0500(3) 0.1520(2) 0.67449(17) 0.0203(7) Uani 1 1 d . . . . .
N5 N 0.4002(3) 0.3096(2) 0.53365(18) 0.0226(8) Uani 1 1 d . . . . .
N11 N 1.1766(3) 0.8225(2) 0.97893(17) 0.0202(7) Uani 1 1 d . . . . .
N7 N 0.8681(3) 0.6516(2) 0.67471(18) 0.0222(8) Uani 1 1 d . . . . .
N6 N 0.0694(4) 0.3345(2) 0.59624(19) 0.0263(8) Uani 1 1 d . . . . .
O9 O 1.4117(3) 0.9284(3) 0.6157(2) 0.0508(11) Uani 1 1 d . . . . .
C6 C -0.0236(4) 0.0510(2) 0.3585(2) 0.0201(8) Uani 1 1 d . U . . .
C5 C -0.0824(4) 0.0500(3) 0.4197(2) 0.0198(8) Uani 1 1 d . U . . .
H5 H -0.1624 0.0175 0.4162 0.024 Uiso 1 1 calc R . . . .
C4 C -0.0219(4) 0.0973(2) 0.4855(2) 0.0174(8) Uani 1 1 d . U . . .
O8 O 1.5470(3) 0.9662(3) 0.7111(2) 0.0604(13) Uani 1 1 d . . . . .
C7 C 0.0927(4) 0.1011(2) 0.3651(2) 0.0206(8) Uani 1 1 d . U . . .
H7 H 0.1347 0.1028 0.3241 0.025 Uiso 1 1 calc R . . . .
C30 C 1.0766(4) 0.7709(2) 0.9847(2) 0.0195(8) Uani 1 1 d . U . . .
C27 C 1.2732(4) 0.8545(3) 0.8153(2) 0.0199(8) Uani 1 1 d . U . . .
C25 C 1.3503(4) 0.8851(3) 0.7129(2) 0.0234(9) Uani 1 1 d . U . . .
C24 C 1.2489(4) 0.8310(3) 0.6710(2) 0.0218(8) Uani 1 1 d . U . . .
H24 H 1.2398 0.8213 0.6210 0.026 Uiso 1 1 calc R . . . .
C50 C -0.0008(4) 0.2146(3) 0.8005(2) 0.0205(8) Uani 1 1 d . U . . .
C26 C 1.3637(4) 0.8982(3) 0.7855(2) 0.0227(9) Uani 1 1 d . U . . .
H26 H 1.4324 0.9358 0.8145 0.027 Uiso 1 1 calc R . . . .
C2 C -0.0764(4) 0.0998(2) 0.5530(2) 0.0190(8) Uani 1 1 d . U . . .
C17 C 0.7013(4) 0.5558(3) 0.6929(2) 0.0207(8) Uani 1 1 d . U . . .
C20 C 0.8109(4) 0.6233(3) 0.7237(2) 0.0213(9) Uani 1 1 d . U . . .
C28 C 1.2767(4) 0.8617(3) 0.8916(2) 0.0218(9) Uani 1 1 d . U . . .
C23 C 1.1602(4) 0.7910(3) 0.7044(2) 0.0202(8) Uani 1 1 d . U . . .
C49 C 0.0785(4) 0.2676(3) 0.8580(2) 0.0237(9) Uani 1 1 d . U . . .
H49 H 0.1514 0.3005 0.8499 0.028 Uiso 1 1 calc R . . . .
C53 C -0.0540(4) 0.2258(3) 0.9402(2) 0.0221(9) Uani 1 1 d . U . . .
C8 C 0.1451(4) 0.1485(2) 0.4330(2) 0.0190(8) Uani 1 1 d . U . . .
C13 C 0.4097(4) 0.3450(3) 0.6054(2) 0.0208(8) Uani 1 1 d . U . . .
C14 C 0.5114(4) 0.4176(3) 0.6339(2) 0.0214(8) Uani 1 1 d . U . . .
C11 C -0.0914(4) -0.0013(3) 0.2879(2) 0.0214(9) Uani 1 1 d . U . . .
C21 C 1.0499(4) 0.7333(3) 0.6662(2) 0.0217(9) Uani 1 1 d . U . . .
C16 C 0.6523(4) 0.5348(3) 0.6223(2) 0.0250(9) Uani 1 1 d . U . . .
H16 H 0.6835 0.5681 0.5936 0.030 Uiso 1 1 calc R . . . .
C1 C 0.0323(4) 0.2068(2) 0.7259(2) 0.0188(8) Uani 1 1 d . U . . .
C51 C -0.1085(4) 0.1683(3) 0.8133(2) 0.0246(9) Uani 1 1 d . U . . .
H51 H -0.1641 0.1324 0.7743 0.030 Uiso 1 1 calc R . . . .
C15 C 0.5598(4) 0.4672(3) 0.5933(2) 0.0225(9) Uani 1 1 d . U . . .
H15 H 0.5283 0.4540 0.5449 0.027 Uiso 1 1 calc R . . . .
C42 C 0.9077(4) 0.8975(3) 0.9221(2) 0.0293(10) Uani 1 1 d . U . . .
H42 H 0.9680 0.8954 0.9576 0.035 Uiso 1 1 calc R . . . .
C19 C 0.6515(4) 0.5076(3) 0.7345(2) 0.0252(9) Uani 1 1 d . U . . .
H19 H 0.6826 0.5215 0.7831 0.030 Uiso 1 1 calc R . . . .
C48 C 0.0524(4) 0.2729(3) 0.9269(2) 0.0253(9) Uani 1 1 d . U . . .
H48 H 0.1079 0.3092 0.9658 0.030 Uiso 1 1 calc R . . . .
C3 C -0.2031(4) 0.0517(3) 0.5538(2) 0.0247(9) Uani 1 1 d . U . . .
H3C H -0.2175 0.0532 0.6027 0.037 Uiso 1 1 calc GR . . . .
H3D H -0.2072 -0.0070 0.5237 0.037 Uiso 1 1 calc GR . . . .
H3E H -0.2673 0.0777 0.5353 0.037 Uiso 1 1 calc GR . . . .
C18 C 0.5572(4) 0.4397(3) 0.7058(2) 0.0248(9) Uani 1 1 d . U . . .
H18 H 0.5234 0.4079 0.7350 0.030 Uiso 1 1 calc R . . . .
C29 C 1.3841(4) 0.9170(3) 0.9416(2) 0.0303(10) Uani 1 1 d . U . . .
H29A H 1.3804 0.9763 0.9457 0.045 Uiso 1 1 calc GR . . . .
H29B H 1.4630 0.9017 0.9230 0.045 Uiso 1 1 calc GR . . . .
H29C H 1.3789 0.9092 0.9886 0.045 Uiso 1 1 calc GR . . . .
C38 C 0.8156(4) 0.8464(3) 0.8087(2) 0.0294(10) Uani 1 1 d . U . . .
H38 H 0.8087 0.8068 0.7622 0.035 Uiso 1 1 calc R . . . .
C52 C -0.1352(4) 0.1739(3) 0.8823(2) 0.0233(9) Uani 1 1 d . U . . .
H52 H -0.2094 0.1423 0.8903 0.028 Uiso 1 1 calc R . . . .
C41 C 0.8305(4) 0.9576(3) 0.9404(3) 0.0332(10) Uani 1 1 d . U . . .
H41 H 0.8370 0.9954 0.9876 0.040 Uiso 1 1 calc R . . . .
C9 C 0.2641(4) 0.2091(3) 0.4475(2) 0.0216(9) Uani 1 1 d . U . . .
C22 C 1.0304(4) 0.7064(3) 0.5868(2) 0.0271(10) Uani 1 1 d . U . . .
H22A H 1.0866 0.6658 0.5664 0.041 Uiso 1 1 calc GR . . . .
H22B H 1.0483 0.7558 0.5703 0.041 Uiso 1 1 calc GR . . . .
H22C H 0.9435 0.6797 0.5714 0.041 Uiso 1 1 calc GR . . . .
C31 C 1.4466(4) 0.9311(3) 0.6801(3) 0.0294(10) Uani 1 1 d . U . . .
C12 C -0.1006(5) -0.0328(3) 0.1635(2) 0.0323(11) Uani 1 1 d . U . . .
H12A H -0.0618 -0.0116 0.1271 0.048 Uiso 1 1 calc GR . . . .
H12B H -0.1891 -0.0261 0.1629 0.048 Uiso 1 1 calc GR . . . .
H12C H -0.0933 -0.0928 0.1533 0.048 Uiso 1 1 calc GR . . . .
C40 C 0.7432(4) 0.9625(3) 0.8894(3) 0.0320(10) Uani 1 1 d . U . . .
H40 H 0.6899 1.0045 0.9003 0.038 Uiso 1 1 calc R . . . .
C37 C 0.1250(5) 0.4000(3) 0.5784(2) 0.0301(10) Uani 1 1 d . U . . .
H37 H 0.2090 0.4004 0.5665 0.036 Uiso 1 1 calc R . . . .
C10 C 0.3340(4) 0.2230(3) 0.3874(2) 0.0313(10) Uani 1 1 d . U . . .
H10A H 0.2944 0.2612 0.3675 0.047 Uiso 1 1 calc GR . . . .
H10B H 0.3329 0.1688 0.3503 0.047 Uiso 1 1 calc GR . . . .
H10C H 0.4207 0.2482 0.4051 0.047 Uiso 1 1 calc GR . . . .
C33 C -0.0502(5) 0.3357(3) 0.6121(3) 0.0429(13) Uani 1 1 d . U . . .
H33 H -0.0903 0.2903 0.6264 0.052 Uiso 1 1 calc R . . . .
C36 C 0.0661(5) 0.4673(3) 0.5764(3) 0.0346(11) Uani 1 1 d . U . . .
H36 H 0.1096 0.5133 0.5641 0.042 Uiso 1 1 calc R . . . .
C39 C 0.7357(5) 0.9049(3) 0.8222(3) 0.0348(11) Uani 1 1 d . U . . .
H39 H 0.6759 0.9057 0.7859 0.042 Uiso 1 1 calc R . . . .
C35 C -0.0556(5) 0.4672(3) 0.5923(3) 0.0406(12) Uani 1 1 d . U . . .
H35 H -0.0971 0.5135 0.5920 0.049 Uiso 1 1 calc R . . . .
C34 C -0.1178(6) 0.3984(4) 0.6090(3) 0.0485(13) Uani 1 1 d . U . . .
H34 H -0.2035 0.3950 0.6178 0.058 Uiso 1 1 calc R . . . .
C32 C 1.5023(6) 0.9661(5) 0.5797(4) 0.072(2) Uani 1 1 d . U . . .
H32A H 1.4690 0.9564 0.5305 0.108 Uiso 1 1 calc GR . . . .
H32B H 1.5788 0.9408 0.5796 0.108 Uiso 1 1 calc GR . . . .
H32C H 1.5213 1.0270 0.6044 0.108 Uiso 1 1 calc GR . . . .
C43 C 1.0547(4) 0.5465(3) 0.8162(3) 0.094(3) Uani 1 1 d . U . . .
H43 H 0.9799 0.5512 0.8396 0.113 Uiso 1 1 calc R . . . .
C44 C 1.1017(5) 0.4704(2) 0.7975(4) 0.098(2) Uani 1 1 d G U . . .
H44 H 1.0591 0.4230 0.8081 0.117 Uiso 1 1 calc R . . . .
C45 C 1.2111(5) 0.4637(2) 0.7632(3) 0.081(2) Uani 1 1 d G U . . .
H45 H 1.2432 0.4116 0.7504 0.098 Uiso 1 1 calc R . . . .
C46 C 1.2734(4) 0.5330(3) 0.7477(3) 0.091(2) Uani 1 1 d G U . . .
H46 H 1.3481 0.5284 0.7243 0.109 Uiso 1 1 calc R . . . .
C47 C 1.2264(4) 0.6091(2) 0.7664(3) 0.078(2) Uani 1 1 d G U . . .
H47 H 1.2690 0.6565 0.7558 0.094 Uiso 1 1 calc R . . . .
N13 N 1.1170(3) 0.61586(18) 0.8007(2) 0.0377(9) Uani 1 1 d G U . . .
C67 C 1.3315(5) 1.2204(4) 1.0004(3) 0.102(3) Uani 1 1 d . U . . .
C68 C 1.3211(5) 1.2700(5) 1.0698(4) 0.100(3) Uiso 1 1 d G U . . .
C64 C 1.4279(8) 1.3131(5) 1.1139(3) 0.141(4) Uiso 1 1 d G U . . .
C65 C 1.5451(6) 1.3066(5) 1.0886(4) 0.132(4) Uiso 1 1 d G U . . .
C66 C 1.5555(4) 1.2570(4) 1.0192(4) 0.097(3) Uiso 1 1 d G U . . .
N16 N 1.4487(6) 1.2139(4) 0.9751(3) 0.090(2) Uani 1 1 d G . . . .
C57 C -0.1344(14) 0.4434(9) 0.9823(10) 0.231(6) Uani 1 1 d . U . . .
C56 C -0.2321(19) 0.4419(9) 1.0255(8) 0.237(6) Uani 1 1 d G U . . .
C55 C -0.3265(14) 0.4900(11) 1.0235(8) 0.238(6) Uani 1 1 d G U . . .
C54 C -0.3232(13) 0.5395(9) 0.9783(10) 0.223(6) Uani 1 1 d G U . . .
N15 N -0.2255(19) 0.5409(9) 0.9351(8) 0.283(9) Uani 1 1 d G U . . .
C58 C -0.1311(13) 0.4928(11) 0.9371(8) 0.203(6) Uani 1 1 d G U . . .
C60 C 0.6289(16) 0.3223(7) 0.8373(7) 0.215(5) Uani 1 1 d . U . . .
C61 C 0.6900(9) 0.2875(9) 0.7774(9) 0.222(5) Uani 1 1 d G U . . .
C62 C 0.6228(13) 0.2305(9) 0.7166(7) 0.228(6) Uani 1 1 d G U . . .
N14 N 0.4944(12) 0.2083(6) 0.7158(6) 0.167(4) Uani 1 1 d G U . . .
C63 C 0.4332(9) 0.2432(8) 0.7757(8) 0.181(5) Uani 1 1 d G U . . .
C59 C 0.5005(16) 0.3001(8) 0.8365(6) 0.207(5) Uani 1 1 d G U . . .

loop_
_atom_site_aniso_label
_atom_site_aniso_U_11
_atom_site_aniso_U_22
_atom_site_aniso_U_33
_atom_site_aniso_U_23
_atom_site_aniso_U_13
_atom_site_aniso_U_12
Mn2 0.0200(3) 0.0172(3) 0.0137(3) 0.0033(2) 0.0018(2) -0.0016(2)
Mn1 0.0204(3) 0.0161(3) 0.0159(3) 0.0059(2) 0.0019(2) -0.0030(2)
O7 0.0309(16) 0.0257(16) 0.0151(14) 0.0076(12) -0.0011(12) -0.0051(13)
O2 0.0277(16) 0.0269(16) 0.0159(14) 0.0071(12) 0.0024(12) -0.0084(13)
O1 0.0290(16) 0.0231(15) 0.0167(14) 0.0067(12) 0.0032(12) -0.0060(13)
O6 0.0285(16) 0.0236(15) 0.0186(15) 0.0031(12) -0.0003(12) -0.0072(13)
O4 0.0284(16) 0.0252(16) 0.0200(15) 0.0051(12) -0.0058(12) -0.0045(13)
O3 0.0245(15) 0.0223(15) 0.0327(17) 0.0109(13) -0.0018(13) -0.0024(13)
O5 0.0398(18) 0.0243(16) 0.0179(15) 0.0064(12) -0.0006(13) -0.0072(14)
N9 0.0212(17) 0.0203(17) 0.0159(17) 0.0045(13) 0.0033(14) 0.0009(14)
N4 0.0198(17) 0.0168(16) 0.0194(17) 0.0050(13) 0.0008(13) -0.0044(14)
N3 0.0193(16) 0.0160(16) 0.0180(17) 0.0070(13) 0.0023(13) -0.0006(13)
N2 0.0243(18) 0.0203(17) 0.0150(16) 0.0090(13) 0.0031(13) 0.0023(14)
N10 0.0219(17) 0.0188(17) 0.0150(16) 0.0039(13) 0.0025(13) 0.0007(14)
N12 0.0247(18) 0.0201(17) 0.0238(18) 0.0091(14) 0.0036(15) -0.0007(14)
N8 0.0211(17) 0.0178(17) 0.0181(17) 0.0032(13) 0.0003(14) 0.0003(14)
N1 0.0237(18) 0.0242(18) 0.0148(16) 0.0092(14) 0.0034(14) 0.0019(14)
N5 0.0213(17) 0.0202(17) 0.0220(18) 0.0053(14) 0.0010(14) -0.0083(14)
N11 0.0222(17) 0.0244(18) 0.0114(16) 0.0038(13) 0.0002(13) -0.0013(14)
N7 0.0205(17) 0.0208(17) 0.0210(18) 0.0039(14) -0.0005(14) -0.0056(14)
N6 0.037(2) 0.0213(18) 0.0215(18) 0.0067(15) 0.0033(16) 0.0055(16)
O9 0.0314(19) 0.088(3) 0.045(2) 0.050(2) -0.0030(16) -0.0173(19)
C6 0.026(2) 0.0162(18) 0.0174(19) 0.0069(15) -0.0027(16) -0.0003(16)
C5 0.0192(19) 0.0187(19) 0.0201(19) 0.0062(15) -0.0001(15) -0.0015(15)
C4 0.0206(19) 0.0117(17) 0.0210(19) 0.0076(15) -0.0009(15) 0.0019(15)
O8 0.035(2) 0.099(3) 0.054(2) 0.051(2) -0.0081(18) -0.029(2)
C7 0.026(2) 0.0185(19) 0.0184(19) 0.0083(15) 0.0057(16) -0.0011(16)
C30 0.025(2) 0.0154(19) 0.0176(19) 0.0050(15) 0.0028(16) 0.0021(16)
C27 0.0197(19) 0.0182(19) 0.020(2) 0.0037(15) 0.0041(16) -0.0003(15)
C25 0.0209(19) 0.025(2) 0.028(2) 0.0145(17) 0.0062(16) 0.0015(16)
C24 0.025(2) 0.024(2) 0.0193(19) 0.0115(16) 0.0047(16) 0.0043(17)
C50 0.024(2) 0.0217(19) 0.0163(18) 0.0070(15) 0.0043(15) 0.0035(16)
C26 0.0198(19) 0.023(2) 0.025(2) 0.0076(16) 0.0023(16) 0.0011(16)
C2 0.0201(19) 0.0162(18) 0.022(2) 0.0090(15) -0.0009(16) -0.0004(15)
C17 0.0202(19) 0.0187(19) 0.0204(19) 0.0022(15) 0.0047(15) 0.0013(15)
C20 0.025(2) 0.0186(19) 0.0171(19) 0.0022(15) -0.0009(16) 0.0002(16)
C28 0.022(2) 0.024(2) 0.018(2) 0.0040(16) 0.0040(16) 0.0005(16)
C23 0.0180(19) 0.0219(19) 0.0196(19) 0.0051(16) 0.0015(15) 0.0024(16)
C49 0.025(2) 0.025(2) 0.020(2) 0.0085(16) 0.0028(16) -0.0040(17)
C53 0.028(2) 0.0191(19) 0.0187(19) 0.0062(15) 0.0014(16) 0.0014(16)
C8 0.023(2) 0.0182(19) 0.0164(19) 0.0084(15) 0.0017(15) -0.0008(16)
C13 0.0202(19) 0.021(2) 0.020(2) 0.0063(16) -0.0029(16) -0.0019(16)
C14 0.0188(18) 0.0202(19) 0.022(2) 0.0040(15) 0.0004(15) -0.0004(16)
C11 0.031(2) 0.0174(19) 0.0157(19) 0.0060(15) -0.0017(17) 0.0021(17)
C21 0.026(2) 0.0185(19) 0.021(2) 0.0074(16) 0.0049(17) 0.0010(16)
C16 0.029(2) 0.024(2) 0.023(2) 0.0104(17) 0.0037(17) -0.0023(17)
C1 0.024(2) 0.0178(19) 0.0168(19) 0.0083(15) 0.0046(16) 0.0020(16)
C51 0.033(2) 0.022(2) 0.0179(19) 0.0067(16) 0.0018(17) -0.0026(17)
C15 0.024(2) 0.023(2) 0.0183(19) 0.0056(16) 0.0004(16) -0.0023(16)
C42 0.029(2) 0.026(2) 0.029(2) 0.0038(18) -0.0021(19) 0.0035(18)
C19 0.023(2) 0.029(2) 0.018(2) 0.0032(17) -0.0003(16) -0.0014(18)
C48 0.030(2) 0.027(2) 0.0167(19) 0.0071(16) -0.0016(17) -0.0043(18)
C3 0.022(2) 0.027(2) 0.023(2) 0.0083(17) 0.0010(17) -0.0035(17)
C18 0.024(2) 0.029(2) 0.019(2) 0.0087(17) 0.0032(16) -0.0074(17)
C29 0.027(2) 0.037(3) 0.022(2) 0.0063(19) 0.0006(18) -0.009(2)
C38 0.033(2) 0.036(2) 0.021(2) 0.0076(18) 0.0039(18) 0.009(2)
C52 0.025(2) 0.026(2) 0.0186(19) 0.0093(16) 0.0026(16) -0.0020(17)
C41 0.033(2) 0.029(2) 0.030(2) -0.0012(19) -0.0004(19) 0.0036(19)
C9 0.024(2) 0.022(2) 0.0182(19) 0.0081(16) 0.0031(16) -0.0028(17)
C22 0.033(2) 0.028(2) 0.018(2) 0.0079(17) -0.0015(18) -0.0026(19)
C31 0.024(2) 0.034(2) 0.035(2) 0.019(2) 0.0095(19) 0.0013(19)
C12 0.045(3) 0.031(2) 0.018(2) 0.0060(18) -0.002(2) 0.000(2)
C40 0.031(2) 0.030(2) 0.039(3) 0.013(2) 0.013(2) 0.0117(19)
C37 0.036(2) 0.024(2) 0.032(2) 0.0125(18) 0.0002(19) -0.0004(19)
C10 0.037(3) 0.032(2) 0.020(2) 0.0054(18) 0.0032(19) -0.007(2)
C33 0.047(3) 0.038(3) 0.058(3) 0.027(2) 0.029(3) 0.018(2)
C36 0.048(3) 0.024(2) 0.033(2) 0.0125(19) -0.002(2) 0.002(2)
C39 0.036(2) 0.045(3) 0.030(2) 0.017(2) 0.004(2) 0.015(2)
C35 0.055(3) 0.031(2) 0.042(3) 0.015(2) 0.015(2) 0.019(2)
C34 0.055(3) 0.042(3) 0.061(3) 0.025(3) 0.034(3) 0.024(2)
C32 0.043(3) 0.122(6) 0.067(4) 0.069(5) -0.003(3) -0.029(4)
C43 0.084(5) 0.047(4) 0.166(8) 0.050(5) 0.020(5) 0.018(4)
C44 0.106(5) 0.045(4) 0.146(6) 0.038(4) -0.009(5) 0.017(4)
C45 0.117(5) 0.036(3) 0.091(5) 0.014(3) 0.007(4) 0.026(4)
C46 0.117(5) 0.067(4) 0.095(5) 0.019(4) 0.028(4) 0.041(4)
C47 0.082(4) 0.064(4) 0.102(5) 0.027(4) 0.042(4) 0.041(4)
N13 0.052(2) 0.023(2) 0.037(2) 0.0061(17) 0.0005(18) 0.0112(19)
C67 0.082(5) 0.090(5) 0.137(7) 0.034(5) 0.007(5) 0.029(5)
N16 0.091(5) 0.092(5) 0.094(5) 0.036(4) 0.014(4) 0.020(4)
C57 0.235(7) 0.226(8) 0.226(8) 0.061(6) 0.024(6) 0.038(6)
C56 0.233(8) 0.238(8) 0.237(8) 0.070(6) 0.016(6) 0.036(6)
C55 0.237(8) 0.237(8) 0.240(8) 0.073(6) 0.024(7) 0.034(6)
C54 0.230(9) 0.224(9) 0.226(9) 0.092(7) 0.038(7) 0.020(7)
N15 0.287(12) 0.267(12) 0.278(12) 0.061(9) 0.014(9) 0.044(9)
C58 0.215(8) 0.188(8) 0.213(9) 0.065(7) 0.019(7) 0.048(7)
C60 0.231(8) 0.209(7) 0.217(7) 0.089(6) -0.002(6) 0.034(6)
C61 0.226(8) 0.214(8) 0.230(8) 0.079(6) -0.009(6) 0.034(6)
C62 0.231(9) 0.216(9) 0.230(9) 0.069(7) -0.013(7) 0.024(7)
N14 0.139(7) 0.159(8) 0.193(9) 0.053(7) -0.031(7) 0.013(6)
C63 0.194(8) 0.177(8) 0.168(8) 0.051(7) -0.001(7) 0.019(7)
C59 0.223(8) 0.204(7) 0.198(7) 0.075(6) -0.006(6) 0.023(6)

loop_
_atom_type_symbol
_atom_type_description
_atom_type_scat_dispersion_real
_atom_type_scat_dispersion_imag
_atom_type_scat_source
C C 0.0033 0.0016 'International Tables Vol C Tables 4.2.6.8 and 6.1.1.4'
H H 0.0000 0.0000 'International Tables Vol C Tables 4.2.6.8 and 6.1.1.4'
Mn Mn 0.3368 0.7283 'International Tables Vol C Tables 4.2.6.8 and 6.1.1.4'
N N 0.0061 0.0033 'International Tables Vol C Tables 4.2.6.8 and 6.1.1.4'
O O 0.0106 0.0060 'International Tables Vol C Tables 4.2.6.8 and 6.1.1.4'

loop_
_geom_angle_atom_site_label_1
_geom_angle_atom_site_label_2
_geom_angle_atom_site_label_3
_geom_angle
_geom_angle_site_symmetry_1
_geom_angle_site_symmetry_3
_geom_angle_publ_flag
O7 Mn2 O6 88.05(11) . . ?
O7 Mn2 N9 136.11(11) . . ?
O7 Mn2 N10 69.41(11) . . ?
O7 Mn2 N12 87.19(12) . . ?
O7 Mn2 N8 156.71(12) . . ?
O7 Mn2 N13 89.36(13) . . ?
O6 Mn2 N9 135.80(11) . . ?
O6 Mn2 N10 157.36(12) . . ?
O6 Mn2 N12 86.58(12) . . ?
O6 Mn2 N8 68.67(11) . . ?
O6 Mn2 N13 86.34(13) . . ?
N10 Mn2 N9 66.81(12) . . ?
N10 Mn2 N8 133.87(12) . . ?
N12 Mn2 N9 95.77(12) . . ?
N12 Mn2 N10 90.13(12) . . ?
N12 Mn2 N8 91.61(12) . . ?
N8 Mn2 N9 67.16(11) . . ?
N13 Mn2 N9 91.54(13) . . ?
N13 Mn2 N10 95.17(13) . . ?
N13 Mn2 N12 172.23(13) . . ?
N13 Mn2 N8 88.80(13) . . ?
O2 Mn1 O1 86.33(10) . . ?
O2 Mn1 O3 88.69(11) . . ?
O2 Mn1 N4 69.37(11) . . ?
O2 Mn1 N3 136.49(11) . . ?
O2 Mn1 N2 155.45(12) . . ?
O2 Mn1 N6 88.38(13) . . ?
O1 Mn1 O3 88.15(11) . . ?
O1 Mn1 N4 155.68(11) . . ?
O1 Mn1 N3 137.17(11) . . ?
O1 Mn1 N2 69.19(11) . . ?
O1 Mn1 N6 91.10(12) . . ?
O3 Mn1 N4 90.20(12) . . ?
O3 Mn1 N3 92.82(11) . . ?
O3 Mn1 N2 92.29(11) . . ?
O3 Mn1 N6 177.01(12) . . ?
N4 Mn1 N3 67.14(11) . . ?
N2 Mn1 N4 135.13(12) . . ?
N2 Mn1 N3 67.98(11) . . ?
N2 Mn1 N6 90.14(13) . . ?
N6 Mn1 N4 89.30(13) . . ?
N6 Mn1 N3 89.69(12) . . ?
C30 O7 Mn2 116.3(2) . . ?
C13 O2 Mn1 118.0(3) . . ?
C1 O1 Mn1 116.0(2) . . ?
C20 O6 Mn2 116.0(3) . . ?
Mn1 O3 H3A 110.4 . . ?
Mn1 O3 H3B 110.7 . . ?
H3A O3 H3B 108.2 . . ?
C11 O5 C12 114.8(3) . . ?
C27 N9 Mn2 120.1(3) . . ?
C27 N9 C23 120.3(3) . . ?
C23 N9 Mn2 119.6(3) . . ?
N5 N4 Mn1 117.4(2) . . ?
C9 N4 Mn1 123.8(3) . . ?
C9 N4 N5 118.7(3) . . ?
C4 N3 Mn1 118.9(3) . . ?
C4 N3 C8 120.4(3) . . ?
C8 N3 Mn1 120.6(2) . . ?
N1 N2 Mn1 118.8(2) . . ?
C2 N2 Mn1 122.6(3) . . ?
C2 N2 N1 118.4(3) . . ?
N11 N10 Mn2 117.1(2) . . ?
C28 N10 Mn2 124.0(3) . . ?
C28 N10 N11 118.8(3) . . ?
C42 N12 Mn2 123.7(3) . . ?
C38 N12 Mn2 120.1(3) . . ?
C38 N12 C42 116.0(4) . . ?
N7 N8 Mn2 118.6(2) . . ?
C21 N8 Mn2 122.7(3) . . ?
C21 N8 N7 117.9(3) . . ?
C1 N1 N2 109.2(3) . . ?
C13 N5 N4 108.2(3) . . ?
C30 N11 N10 109.5(3) . . ?
C20 N7 N8 109.1(3) . . ?
C37 N6 Mn1 121.1(3) . . ?
C37 N6 C33 116.9(4) . . ?
C33 N6 Mn1 122.0(3) . . ?
C31 O9 C32 116.2(4) . . ?
C5 C6 C7 119.3(4) . . ?
C5 C6 C11 117.4(4) . . ?
C7 C6 C11 123.3(4) . . ?
C6 C5 H5 120.6 . . ?
C4 C5 C6 118.7(4) . . ?
C4 C5 H5 120.6 . . ?
N3 C4 C5 121.7(4) . . ?
N3 C4 C2 115.7(3) . . ?
C5 C4 C2 122.5(3) . . ?
C6 C7 H7 120.9 . . ?
C8 C7 C6 118.2(4) . . ?
C8 C7 H7 120.9 . . ?
O7 C30 N11 127.4(4) . . ?
O7 C30 C53 118.1(3) . 2_667 ?
N11 C30 C53 114.5(3) . 2_667 ?
N9 C27 C26 121.3(4) . . ?
N9 C27 C28 114.6(3) . . ?
C26 C27 C28 124.0(4) . . ?
C24 C25 C31 120.5(4) . . ?
C26 C25 C24 120.6(4) . . ?
C26 C25 C31 119.0(4) . . ?
C25 C24 H24 120.9 . . ?
C25 C24 C23 118.2(4) . . ?
C23 C24 H24 120.9 . . ?
C49 C50 C1 119.7(4) . . ?
C49 C50 C51 119.0(4) . . ?
C51 C50 C1 121.3(4) . . ?
C27 C26 H26 120.8 . . ?
C25 C26 C27 118.3(4) . . ?
C25 C26 H26 120.8 . . ?
N2 C2 C4 114.5(3) . . ?
N2 C2 C3 124.2(4) . . ?
C4 C2 C3 121.3(3) . . ?
C16 C17 C20 122.4(4) . . ?
C16 C17 C19 118.4(4) . . ?
C19 C17 C20 119.0(4) . . ?
O6 C20 N7 127.4(4) . . ?
O6 C20 C17 119.1(4) . . ?
N7 C20 C17 113.4(3) . . ?
N10 C28 C27 114.4(3) . . ?
N10 C28 C29 126.3(4) . . ?
C27 C28 C29 119.3(4) . . ?
N9 C23 C24 121.3(4) . . ?
N9 C23 C21 115.5(4) . . ?
C24 C23 C21 123.2(4) . . ?
C50 C49 H49 119.7 . . ?
C48 C49 C50 120.5(4) . . ?
C48 C49 H49 119.7 . . ?
C48 C53 C30 119.9(4) . 2_667 ?
C48 C53 C52 118.5(4) . . ?
C52 C53 C30 121.6(4) . 2_667 ?
N3 C8 C7 121.6(3) . . ?
N3 C8 C9 114.5(3) . . ?
C7 C8 C9 123.8(4) . . ?
O2 C13 N5 126.7(4) . . ?
O2 C13 C14 118.5(4) . . ?
N5 C13 C14 114.8(3) . . ?
C15 C14 C13 122.8(4) . . ?
C15 C14 C18 118.5(4) . . ?
C18 C14 C13 118.7(4) . . ?
O4 C11 O5 124.4(4) . . ?
O4 C11 C6 123.3(4) . . ?
O5 C11 C6 112.2(3) . . ?
N8 C21 C23 114.4(4) . . ?
N8 C21 C22 124.2(4) . . ?
C23 C21 C22 121.3(4) . . ?
C17 C16 H16 119.4 . . ?
C15 C16 C17 121.2(4) . . ?
C15 C16 H16 119.4 . . ?
O1 C1 N1 126.9(4) . . ?
O1 C1 C50 118.7(3) . . ?
N1 C1 C50 114.3(3) . . ?
C50 C51 H51 119.7 . . ?
C52 C51 C50 120.6(4) . . ?
C52 C51 H51 119.7 . . ?
C14 C15 H15 119.6 . . ?
C16 C15 C14 120.9(4) . . ?
C16 C15 H15 119.6 . . ?
N12 C42 H42 118.2 . . ?
N12 C42 C41 123.5(4) . . ?
C41 C42 H42 118.2 . . ?
C17 C19 H19 119.7 . . ?
C18 C19 C17 120.7(4) . . ?
C18 C19 H19 119.7 . . ?
C49 C48 C53 120.9(4) . . ?
C49 C48 H48 119.5 . . ?
C53 C48 H48 119.5 . . ?
C2 C3 H3C 109.5 . . ?
C2 C3 H3D 109.5 . . ?
C2 C3 H3E 109.5 . . ?
H3C C3 H3D 109.5 . . ?
H3C C3 H3E 109.5 . . ?
H3D C3 H3E 109.5 . . ?
C14 C18 H18 119.8 . . ?
C19 C18 C14 120.3(4) . . ?
C19 C18 H18 119.8 . . ?
C28 C29 H29A 109.5 . . ?
C28 C29 H29B 109.5 . . ?
C28 C29 H29C 109.5 . . ?
H29A C29 H29B 109.5 . . ?
H29A C29 H29C 109.5 . . ?
H29B C29 H29C 109.5 . . ?
N12 C38 H38 117.9 . . ?
N12 C38 C39 124.2(4) . . ?
C39 C38 H38 117.9 . . ?
C53 C52 H52 119.8 . . ?
C51 C52 C53 120.5(4) . . ?
C51 C52 H52 119.8 . . ?
C42 C41 H41 120.4 . . ?
C42 C41 C40 119.2(4) . . ?
C40 C41 H41 120.4 . . ?
N4 C9 C8 113.9(3) . . ?
N4 C9 C10 125.5(4) . . ?
C8 C9 C10 120.6(4) . . ?
C21 C22 H22A 109.5 . . ?
C21 C22 H22B 109.5 . . ?
C21 C22 H22C 109.5 . . ?
H22A C22 H22B 109.5 . . ?
H22A C22 H22C 109.5 . . ?
H22B C22 H22C 109.5 . . ?
O9 C31 C25 113.4(4) . . ?
O8 C31 O9 124.0(4) . . ?
O8 C31 C25 122.6(4) . . ?
O5 C12 H12A 109.5 . . ?
O5 C12 H12B 109.5 . . ?
O5 C12 H12C 109.5 . . ?
H12A C12 H12B 109.5 . . ?
H12A C12 H12C 109.5 . . ?
H12B C12 H12C 109.5 . . ?
C41 C40 H40 121.0 . . ?
C39 C40 C41 118.0(5) . . ?
C39 C40 H40 121.0 . . ?
N6 C37 H37 118.5 . . ?
N6 C37 C36 123.1(5) . . ?
C36 C37 H37 118.5 . . ?
C9 C10 H10A 109.5 . . ?
C9 C10 H10B 109.5 . . ?
C9 C10 H10C 109.5 . . ?
H10A C10 H10B 109.5 . . ?
H10A C10 H10C 109.5 . . ?
H10B C10 H10C 109.5 . . ?
N6 C33 H33 117.9 . . ?
N6 C33 C34 124.1(5) . . ?
C34 C33 H33 117.9 . . ?
C37 C36 H36 120.4 . . ?
C35 C36 C37 119.2(5) . . ?
C35 C36 H36 120.4 . . ?
C38 C39 C40 119.0(4) . . ?
C38 C39 H39 120.5 . . ?
C40 C39 H39 120.5 . . ?
C36 C35 H35 120.4 . . ?
C36 C35 C34 119.3(5) . . ?
C34 C35 H35 120.4 . . ?
C33 C34 C35 117.3(5) . . ?
C33 C34 H34 121.3 . . ?
C35 C34 H34 121.3 . . ?
O9 C32 H32A 109.5 . . ?
O9 C32 H32B 109.5 . . ?
O9 C32 H32C 109.5 . . ?
H32A C32 H32B 109.5 . . ?
H32A C32 H32C 109.5 . . ?
H32B C32 H32C 109.5 . . ?
C44 C43 H43 120.0 . . ?
C44 C43 N13 120.0 . . ?
N13 C43 H43 120.0 . . ?
C43 C44 H44 120.0 . . ?
C45 C44 C43 120.0 . . ?
C45 C44 H44 120.0 . . ?
C44 C45 H45 120.0 . . ?
C44 C45 C46 120.0 . . ?
C46 C45 H45 120.0 . . ?
C45 C46 H46 120.0 . . ?
C45 C46 C47 120.0 . . ?
C47 C46 H46 120.0 . . ?
C46 C47 H47 120.0 . . ?
N13 C47 C46 120.0 . . ?
N13 C47 H47 120.0 . . ?
C43 N13 Mn2 116.1(2) . . ?
C47 N13 Mn2 123.7(2) . . ?
C47 N13 C43 120.0 . . ?
C68 C67 N16 120.0 . . ?
C64 C68 C67 120.0 . . ?
C68 C64 C65 120.0 . . ?
C66 C65 C64 120.0 . . ?
C65 C66 N16 120.0 . . ?
C66 N16 C67 120.0 . . ?
C56 C57 C58 120.0 . . ?
C57 C56 C55 120.0 . . ?
C54 C55 C56 120.0 . . ?
C55 C54 N15 120.0 . . ?
C58 N15 C54 120.0 . . ?
N15 C58 C57 120.0 . . ?
C61 C60 C59 120.0 . . ?
C62 C61 C60 120.0 . . ?
C61 C62 N14 120.0 . . ?
C62 N14 C63 120.0 . . ?
C59 C63 N14 120.0 . . ?
C63 C59 C60 120.0 . . ?

loop_
_geom_bond_atom_site_label_1
_geom_bond_atom_site_label_2
_geom_bond_distance
_geom_bond_site_symmetry_2
_geom_bond_publ_flag
Mn2 O7 2.200(3) . ?
Mn2 O6 2.239(3) . ?
Mn2 N9 2.345(3) . ?
Mn2 N10 2.313(3) . ?
Mn2 N12 2.311(4) . ?
Mn2 N8 2.315(3) . ?
Mn2 N13 2.278(3) . ?
Mn1 O2 2.175(3) . ?
Mn1 O1 2.229(3) . ?
Mn1 O3 2.255(3) . ?
Mn1 N4 2.317(3) . ?
Mn1 N3 2.333(3) . ?
Mn1 N2 2.290(3) . ?
Mn1 N6 2.303(4) . ?
O7 C30 1.268(5) . ?
O2 C13 1.256(5) . ?
O1 C1 1.259(5) . ?
O6 C20 1.259(5) . ?
O4 C11 1.196(5) . ?
O3 H3A 0.8511 . ?
O3 H3B 0.8513 . ?
O5 C11 1.325(5) . ?
O5 C12 1.458(5) . ?
N9 C27 1.344(5) . ?
N9 C23 1.346(5) . ?
N4 N5 1.390(4) . ?
N4 C9 1.288(5) . ?
N3 C4 1.329(5) . ?
N3 C8 1.343(5) . ?
N2 N1 1.365(5) . ?
N2 C2 1.292(5) . ?
N10 N11 1.378(5) . ?
N10 C28 1.281(5) . ?
N12 C42 1.345(6) . ?
N12 C38 1.335(6) . ?
N8 N7 1.368(4) . ?
N8 C21 1.306(5) . ?
N1 C1 1.347(5) . ?
N5 C13 1.354(5) . ?
N11 C30 1.326(5) . ?
N7 C20 1.340(5) . ?
N6 C37 1.332(6) . ?
N6 C33 1.348(6) . ?
O9 C31 1.296(6) . ?
O9 C32 1.428(6) . ?
C6 C5 1.393(6) . ?
C6 C7 1.397(5) . ?
C6 C11 1.502(5) . ?
C5 H5 0.9500 . ?
C5 C4 1.384(5) . ?
C4 C2 1.472(6) . ?
O8 C31 1.209(6) . ?
C7 H7 0.9500 . ?
C7 C8 1.388(6) . ?
C30 C53 1.498(6) 2_667 ?
C27 C26 1.401(6) . ?
C27 C28 1.473(6) . ?
C25 C24 1.386(6) . ?
C25 C26 1.382(6) . ?
C25 C31 1.500(6) . ?
C24 H24 0.9500 . ?
C24 C23 1.401(6) . ?
C50 C49 1.387(6) . ?
C50 C1 1.502(5) . ?
C50 C51 1.392(6) . ?
C26 H26 0.9500 . ?
C2 C3 1.501(5) . ?
C17 C20 1.494(5) . ?
C17 C16 1.393(6) . ?
C17 C19 1.395(6) . ?
C28 C29 1.501(6) . ?
C23 C21 1.454(6) . ?
C49 H49 0.9500 . ?
C49 C48 1.381(6) . ?
C53 C30 1.498(6) 2_667 ?
C53 C48 1.391(6) . ?
C53 C52 1.398(6) . ?
C8 C9 1.492(5) . ?
C13 C14 1.482(5) . ?
C14 C15 1.391(6) . ?
C14 C18 1.405(6) . ?
C21 C22 1.492(6) . ?
C16 H16 0.9500 . ?
C16 C15 1.371(6) . ?
C51 H51 0.9500 . ?
C51 C52 1.382(6) . ?
C15 H15 0.9500 . ?
C42 H42 0.9500 . ?
C42 C41 1.370(7) . ?
C19 H19 0.9500 . ?
C19 C18 1.385(6) . ?
C48 H48 0.9500 . ?
C3 H3C 0.9800 . ?
C3 H3D 0.9800 . ?
C3 H3E 0.9800 . ?
C18 H18 0.9500 . ?
C29 H29A 0.9800 . ?
C29 H29B 0.9800 . ?
C29 H29C 0.9800 . ?
C38 H38 0.9500 . ?
C38 C39 1.368(7) . ?
C52 H52 0.9500 . ?
C41 H41 0.9500 . ?
C41 C40 1.379(7) . ?
C9 C10 1.495(6) . ?
C22 H22A 0.9800 . ?
C22 H22B 0.9800 . ?
C22 H22C 0.9800 . ?
C12 H12A 0.9800 . ?
C12 H12B 0.9800 . ?
C12 H12C 0.9800 . ?
C40 H40 0.9500 . ?
C40 C39 1.378(7) . ?
C37 H37 0.9500 . ?
C37 C36 1.379(7) . ?
C10 H10A 0.9800 . ?
C10 H10B 0.9800 . ?
C10 H10C 0.9800 . ?
C33 H33 0.9500 . ?
C33 C34 1.375(8) . ?
C36 H36 0.9500 . ?
C36 C35 1.368(7) . ?
C39 H39 0.9500 . ?
C35 H35 0.9500 . ?
C35 C34 1.392(7) . ?
C34 H34 0.9500 . ?
C32 H32A 0.9800 . ?
C32 H32B 0.9800 . ?
C32 H32C 0.9800 . ?
C43 H43 0.9500 . ?
C43 C44 1.3900 . ?
C43 N13 1.3900 . ?
C44 H44 0.9500 . ?
C44 C45 1.3900 . ?
C45 H45 0.9500 . ?
C45 C46 1.3900 . ?
C46 H46 0.9500 . ?
C46 C47 1.3900 . ?
C47 H47 0.9500 . ?
C47 N13 1.3900 . ?
C67 C68 1.3900 . ?
C67 N16 1.3900 . ?
C68 C64 1.3900 . ?
C64 C65 1.3900 . ?
C65 C66 1.3900 . ?
C66 N16 1.3900 . ?
C57 C56 1.3900 . ?
C57 C58 1.3900 . ?
C56 C55 1.3900 . ?
C55 C54 1.3900 . ?
C54 N15 1.3900 . ?
N15 C58 1.3900 . ?
C60 C61 1.3900 . ?
C60 C59 1.3900 . ?
C61 C62 1.3900 . ?
C62 N14 1.3900 . ?
N14 C63 1.3900 . ?
C63 C59 1.3900 . ?

loop_
_geom_torsion_atom_site_label_1
_geom_torsion_atom_site_label_2
_geom_torsion_atom_site_label_3
_geom_torsion_atom_site_label_4
_geom_torsion
_geom_torsion_site_symmetry_1
_geom_torsion_site_symmetry_2
_geom_torsion_site_symmetry_3
_geom_torsion_site_symmetry_4
_geom_torsion_publ_flag
Mn2 O7 C30 N11 -5.4(6) . . . . ?
Mn2 O7 C30 C53 171.9(3) . . . 2_667 ?
Mn2 O6 C20 N7 -5.4(6) . . . . ?
Mn2 O6 C20 C17 171.8(3) . . . . ?
Mn2 N9 C27 C26 -178.6(3) . . . . ?
Mn2 N9 C27 C28 0.6(5) . . . . ?
Mn2 N9 C23 C24 -179.7(3) . . . . ?
Mn2 N9 C23 C21 -1.0(5) . . . . ?
Mn2 N10 N11 C30 2.8(4) . . . . ?
Mn2 N10 C28 C27 1.3(5) . . . . ?
Mn2 N10 C28 C29 -179.3(3) . . . . ?
Mn2 N12 C42 C41 -175.3(4) . . . . ?
Mn2 N12 C38 C39 176.2(4) . . . . ?
Mn2 N8 N7 C20 1.5(4) . . . . ?
Mn2 N8 C21 C23 -9.3(5) . . . . ?
Mn2 N8 C21 C22 169.8(3) . . . . ?
Mn1 O2 C13 N5 -6.9(6) . . . . ?
Mn1 O2 C13 C14 171.9(3) . . . . ?
Mn1 O1 C1 N1 -0.4(6) . . . . ?
Mn1 O1 C1 C50 177.3(3) . . . . ?
Mn1 N4 N5 C13 0.4(4) . . . . ?
Mn1 N4 C9 C8 -0.5(5) . . . . ?
Mn1 N4 C9 C10 177.1(3) . . . . ?
Mn1 N3 C4 C5 176.5(3) . . . . ?
Mn1 N3 C4 C2 -2.0(4) . . . . ?
Mn1 N3 C8 C7 -178.5(3) . . . . ?
Mn1 N3 C8 C9 -0.7(5) . . . . ?
Mn1 N2 N1 C1 -1.7(4) . . . . ?
Mn1 N2 C2 C4 5.7(5) . . . . ?
Mn1 N2 C2 C3 -174.0(3) . . . . ?
Mn1 N6 C37 C36 -176.4(3) . . . . ?
Mn1 N6 C33 C34 178.9(5) . . . . ?
O2 C13 C14 C15 -154.2(4) . . . . ?
O2 C13 C14 C18 22.8(6) . . . . ?
N9 C27 C26 C25 -1.8(6) . . . . ?
N9 C27 C28 N10 -1.2(6) . . . . ?
N9 C27 C28 C29 179.4(4) . . . . ?
N9 C23 C21 N8 6.4(6) . . . . ?
N9 C23 C21 C22 -172.7(4) . . . . ?
N4 N5 C13 O2 4.2(6) . . . . ?
N4 N5 C13 C14 -174.6(3) . . . . ?
N3 C4 C2 N2 -2.2(5) . . . . ?
N3 C4 C2 C3 177.5(4) . . . . ?
N3 C8 C9 N4 0.7(5) . . . . ?
N3 C8 C9 C10 -177.0(4) . . . . ?
N2 N1 C1 O1 1.4(6) . . . . ?
N2 N1 C1 C50 -176.3(3) . . . . ?
N10 N11 C30 O7 1.7(6) . . . . ?
N10 N11 C30 C53 -175.8(3) . . . 2_667 ?
N12 C42 C41 C40 -0.9(7) . . . . ?
N12 C38 C39 C40 -0.5(8) . . . . ?
N8 N7 C20 O6 2.6(6) . . . . ?
N8 N7 C20 C17 -174.7(3) . . . . ?
N1 N2 C2 C4 -179.8(3) . . . . ?
N1 N2 C2 C3 0.5(6) . . . . ?
N5 N4 C9 C8 -176.3(3) . . . . ?
N5 N4 C9 C10 1.2(7) . . . . ?
N5 C13 C14 C15 24.7(6) . . . . ?
N5 C13 C14 C18 -158.2(4) . . . . ?
N11 N10 C28 C27 -178.7(3) . . . . ?
N11 N10 C28 C29 0.7(7) . . . . ?
N7 N8 C21 C23 -178.7(3) . . . . ?
N7 N8 C21 C22 0.4(6) . . . . ?
N6 C37 C36 C35 -1.0(7) . . . . ?
N6 C33 C34 C35 -3.9(9) . . . . ?
C6 C5 C4 N3 1.8(6) . . . . ?
C6 C5 C4 C2 -179.7(4) . . . . ?
C6 C7 C8 N3 2.0(6) . . . . ?
C6 C7 C8 C9 -175.6(4) . . . . ?
C5 C6 C7 C8 -0.1(6) . . . . ?
C5 C6 C11 O4 -7.9(6) . . . . ?
C5 C6 C11 O5 169.7(4) . . . . ?
C5 C4 C2 N2 179.2(4) . . . . ?
C5 C4 C2 C3 -1.1(6) . . . . ?
C4 N3 C8 C7 -2.0(6) . . . . ?
C4 N3 C8 C9 175.8(3) . . . . ?
C7 C6 C5 C4 -1.7(6) . . . . ?
C7 C6 C11 O4 173.5(4) . . . . ?
C7 C6 C11 O5 -8.9(6) . . . . ?
C7 C8 C9 N4 178.5(4) . . . . ?
C7 C8 C9 C10 0.8(7) . . . . ?
C30 C53 C48 C49 176.7(4) 2_667 . . . ?
C30 C53 C52 C51 -176.2(4) 2_667 . . . ?
C27 N9 C23 C24 0.8(6) . . . . ?
C27 N9 C23 C21 179.5(4) . . . . ?
C25 C24 C23 N9 -1.6(6) . . . . ?
C25 C24 C23 C21 179.8(4) . . . . ?
C24 C25 C26 C27 0.9(6) . . . . ?
C24 C25 C31 O9 13.2(6) . . . . ?
C24 C25 C31 O8 -166.1(5) . . . . ?
C24 C23 C21 N8 -174.9(4) . . . . ?
C24 C23 C21 C22 6.0(6) . . . . ?
C50 C49 C48 C53 -0.4(7) . . . . ?
C50 C51 C52 C53 -0.5(7) . . . . ?
C26 C27 C28 N10 177.9(4) . . . . ?
C26 C27 C28 C29 -1.5(6) . . . . ?
C26 C25 C24 C23 0.7(6) . . . . ?
C26 C25 C31 O9 -166.1(4) . . . . ?
C26 C25 C31 O8 14.7(7) . . . . ?
C2 N2 N1 C1 -176.4(4) . . . . ?
C17 C16 C15 C14 0.4(7) . . . . ?
C17 C19 C18 C14 0.8(7) . . . . ?
C20 C17 C16 C15 173.5(4) . . . . ?
C20 C17 C19 C18 -174.3(4) . . . . ?
C28 N10 N11 C30 -177.2(4) . . . . ?
C28 C27 C26 C25 179.2(4) . . . . ?
C23 N9 C27 C26 0.9(6) . . . . ?
C23 N9 C27 C28 -179.9(4) . . . . ?
C49 C50 C1 O1 0.5(6) . . . . ?
C49 C50 C1 N1 178.4(4) . . . . ?
C49 C50 C51 C52 -1.0(7) . . . . ?
C8 N3 C4 C5 0.0(6) . . . . ?
C8 N3 C4 C2 -178.6(4) . . . . ?
C13 C14 C15 C16 178.7(4) . . . . ?
C13 C14 C18 C19 -179.5(4) . . . . ?
C11 C6 C5 C4 179.7(4) . . . . ?
C11 C6 C7 C8 178.4(4) . . . . ?
C21 N8 N7 C20 171.3(4) . . . . ?
C16 C17 C20 O6 172.4(4) . . . . ?
C16 C17 C20 N7 -10.0(6) . . . . ?
C16 C17 C19 C18 1.2(7) . . . . ?
C1 C50 C49 C48 -177.3(4) . . . . ?
C1 C50 C51 C52 177.7(4) . . . . ?
C51 C50 C49 C48 1.4(7) . . . . ?
C51 C50 C1 O1 -178.2(4) . . . . ?
C51 C50 C1 N1 -0.2(6) . . . . ?
C15 C14 C18 C19 -2.3(7) . . . . ?
C42 N12 C38 C39 1.2(7) . . . . ?
C42 C41 C40 C39 1.5(7) . . . . ?
C19 C17 C20 O6 -12.2(6) . . . . ?
C19 C17 C20 N7 165.4(4) . . . . ?
C19 C17 C16 C15 -1.9(7) . . . . ?
C48 C53 C52 C51 1.5(7) . . . . ?
C18 C14 C15 C16 1.6(7) . . . . ?
C38 N12 C42 C41 -0.5(7) . . . . ?
C52 C53 C48 C49 -1.1(7) . . . . ?
C41 C40 C39 C38 -0.9(7) . . . . ?
C9 N4 N5 C13 176.5(4) . . . . ?
C31 C25 C24 C23 -178.5(4) . . . . ?
C31 C25 C26 C27 -179.8(4) . . . . ?
C12 O5 C11 O4 -1.3(6) . . . . ?
C12 O5 C11 C6 -178.8(4) . . . . ?
C37 N6 C33 C34 2.0(8) . . . . ?
C37 C36 C35 C34 -1.1(8) . . . . ?
C33 N6 C37 C36 0.6(7) . . . . ?
C36 C35 C34 C33 3.4(9) . . . . ?
C32 O9 C31 O8 3.3(9) . . . . ?
C32 O9 C31 C25 -175.9(5) . . . . ?
C43 C44 C45 C46 0.0 . . . . ?
C44 C43 N13 Mn2 176.0(3) . . . . ?
C44 C43 N13 C47 0.0 . . . . ?
C44 C45 C46 C47 0.0 . . . . ?
C45 C46 C47 N13 0.0 . . . . ?
C46 C47 N13 Mn2 -175.7(3) . . . . ?
C46 C47 N13 C43 0.0 . . . . ?
N13 C43 C44 C45 0.0 . . . . ?
C67 C68 C64 C65 0.0 . . . . ?
C68 C67 N16 C66 0.0 . . . . ?
C68 C64 C65 C66 0.0 . . . . ?
C64 C65 C66 N16 0.0 . . . . ?
C65 C66 N16 C67 0.0 . . . . ?
N16 C67 C68 C64 0.0 . . . . ?
C57 C56 C55 C54 0.0 . . . . ?
C56 C57 C58 N15 0.0 . . . . ?
C56 C55 C54 N15 0.0 . . . . ?
C55 C54 N15 C58 0.0 . . . . ?
C54 N15 C58 C57 0.0 . . . . ?
C58 C57 C56 C55 0.0 . . . . ?
C60 C61 C62 N14 0.0 . . . . ?
C61 C60 C59 C63 0.0 . . . . ?
C61 C62 N14 C63 0.0 . . . . ?
C62 N14 C63 C59 0.0 . . . . ?
N14 C63 C59 C60 0.0 . . . . ?
C59 C60 C61 C62 0.0 . . . . ?
